data_2001827
loop_
_publ_author_name
'Ferguson, G.'
'Gallagher, J. F.'
'Glidewell, C.'
'Liles, D. C.'
'Zakaria, C. M.'

_publ_section_title
;
 Structures of tribenzylmethanol and 1,2,3-triphenyl-2-propanol
;
_journal_issue 4
_journal_name_full 'Acta Crystallographica Section C'
_journal_page_first 820
_journal_page_last 824
_journal_paper_doi 10.1107/S0108270192011545
_journal_volume 49
_journal_year 1993
_chemical_formula_moiety 'C21 H20 O '
_chemical_formula_sum 'C21 H20 O'
_chemical_formula_weight 288.39
_chemical_name_common Dibenzylphenylmethanol
_chemical_name_systematic 1,2,3-Triphenyl-2-propanol
_space_group_IT_number 14
_symmetry_cell_setting monoclinic
_symmetry_space_group_name_Hall '-P 2yn'
_symmetry_space_group_name_H-M 'P 1 21/n 1'
_cell_angle_alpha 90.0
_cell_angle_beta 98.012(4)
_cell_angle_gamma 90.0
_cell_formula_units_Z 8
_cell_length_a 23.0194(12)
_cell_length_b 6.0483(5)
_cell_length_c 23.7136(12)
_cell_measurement_reflns_used 25
_cell_measurement_temperature 293
_cell_measurement_theta_max 15.50
_cell_measurement_theta_min 9.50
_cell_volume 3269.4(4)
_computing_cell_refinement 'Enraf-Nonius CAD-4 software'
_computing_data_collection 'Enraf-Nonius CAD-4 software'
_computing_data_reduction 'NRCVAX DATRD2 (Gabe, Le Page, Charland, Lee & White, 1989)'
_computing_molecular_graphics 'NRCVAX, ORTEPII (Johnson, 1976)'
_computing_publication_material 'NRCVAX TABLES'
_computing_structure_refinement 'NRCVAX LSTSQ'
_computing_structure_solution 'NRCVAX SOLVER'
_diffrn_ambient_temperature 293
_diffrn_measurement_device 'Nonius CAD-4    '
_diffrn_measurement_method \w/2\q
_diffrn_radiation_monochromator graphite
_diffrn_radiation_source 'xray tube'
_diffrn_radiation_type 'Molybdenum K\a'
_diffrn_radiation_wavelength 0.70930
_diffrn_reflns_av_R_equivalents 0.017
_diffrn_reflns_limit_h_max 26
_diffrn_reflns_limit_h_min -26
_diffrn_reflns_limit_k_max 6
_diffrn_reflns_limit_k_min 0
_diffrn_reflns_limit_l_max 27
_diffrn_reflns_limit_l_min 0
_diffrn_reflns_number 5224
_diffrn_reflns_theta_max 23.92
_diffrn_reflns_theta_min 2.00
_diffrn_standards_decay_% 0.0
_diffrn_standards_interval_time 60
_diffrn_standards_number 3
_exptl_absorpt_coefficient_mu 0.065
_exptl_absorpt_correction_type none
_exptl_crystal_colour colourless
_exptl_crystal_density_diffrn 1.172
_exptl_crystal_description block
_exptl_crystal_F_000 1232
_exptl_crystal_size_max 0.30
_exptl_crystal_size_mid 0.20
_exptl_crystal_size_min 0.15
_refine_diff_density_max 0.15
_refine_diff_density_min -0.22
_refine_ls_extinction_coef 18E3(2)
_refine_ls_extinction_method 'Larson (1970)'
_refine_ls_goodness_of_fit_obs 1.28
_refine_ls_matrix_type full
_refine_ls_number_parameters 398
_refine_ls_number_reflns 2359
_refine_ls_R_factor_all 0.129
_refine_ls_R_factor_obs 0.050
_refine_ls_shift/esd_max 0.000
_refine_ls_structure_factor_coef F
_refine_ls_weighting_details 'w = 1/[\s^2^(F)+0.0006F^2^]'
_refine_ls_weighting_scheme calc
_refine_ls_wR_factor_all 0.063
_refine_ls_wR_factor_obs 0.052
_reflns_number_observed 2359
_reflns_number_total 5102
_reflns_observed_criterion 'Inet > 2.0\s(Inet)'
_cod_data_source_file li1032.cif
_cod_data_source_block 1,2,3-Triphenyl-2-propanol
_cod_depositor_comments
;
The following automatic conversions were performed:
'_symmetry_cell_setting' value 'Monoclinic' changed to 'monoclinic'
according to '/home/saulius/struct/CIF-dictionaries/cif_core.dic'
dictionary named 'cif_core.dic' version 2.4.1 from 2010-06-29.

Automatic conversion script
Id: cif_fix_enum 1527 2010-12-29 10:47:43Z saulius 

The following automatic conversions were performed:

'_symmetry_cell_setting' value 'Monoclinic' changed to 'monoclinic'
according to /home/saulius/struct/CIF-dictionaries/cif_core.dic
dictionary named 'cif_core.dic' version 2.4.1 from 2010-06-29.

Automatic conversion script
Id: cif_fix_values 1715 2011-07-08 13:25:40Z adriana 

The following automatic conversions were performed:

'_refine_ls_weighting_scheme' value '1/[\s^2^(F)+0.0006F^2^]' was
changed to 'calc'. New tag '_refine_ls_weighting_details' was
created. The value of the new tag was set to 'w =
1/[\s^2^(F)+0.0006F^2^]'.

Automatic conversion script
Id: cif_fix_values 3143 2015-03-26 13:38:13Z robertas 
;
_cod_original_sg_symbol_H-M 'P 21/n'
_cod_original_formula_sum 'C21 H20 O '
_cod_database_code 2001827

loop_
_symmetry_equiv_pos_as_xyz
x,y,z
-x,-y,-z
1/2-x,1/2+y,1/2-z
1/2+x,1/2-y,1/2+z

loop_
_atom_site_aniso_label
_atom_site_aniso_U_11
_atom_site_aniso_U_22
_atom_site_aniso_U_33
_atom_site_aniso_U_12
_atom_site_aniso_U_13
_atom_site_aniso_U_23
_atom_site_aniso_type_symbol
O(1A) 0.0700(18) 0.057(2) 0.0759(17) 0.002(3) 0.034(3) 0.000(3) O
C(1A) 0.050(2) 0.052(3) 0.064(3) 0.010(5) 0.012(4) 0.002(5) C
C(11A) 0.054(3) 0.050(3) 0.056(2) 0.008(5) 0.026(4) -0.005(4) C
C(12A) 0.077(3) 0.061(3) 0.078(3) 0.018(6) 0.030(5) -0.009(5) C
C(13A) 0.099(4) 0.082(4) 0.090(4) -0.066(7) 0.087(6) -0.055(6) C
C(14A) 0.063(3) 0.158(7) 0.081(4) -0.066(8) 0.056(6) -0.057(8) C
C(15A) 0.050(3) 0.151(6) 0.080(3) 0.005(7) 0.018(5) 0.016(8) C
C(16A) 0.050(3) 0.072(3) 0.069(3) 0.023(5) 0.018(4) 0.017(5) C
C(2A) 0.051(2) 0.079(4) 0.082(3) 0.010(5) 0.024(4) -0.017(5) C
C(21A) 0.053(3) 0.057(3) 0.076(3) 0.000(5) 0.053(5) -0.008(6) C
C(22A) 0.084(3) 0.067(3) 0.083(3) -0.025(6) 0.054(5) -0.006(6) C
C(23A) 0.081(3) 0.114(5) 0.086(4) -0.059(7) 0.045(6) -0.047(7) C
C(24A) 0.082(4) 0.125(5) 0.074(3) 0.017(8) 0.051(6) -0.007(8) C
C(25A) 0.121(5) 0.082(4) 0.098(4) -0.008(7) 0.102(7) 0.008(7) C
C(26A) 0.089(3) 0.078(4) 0.086(4) -0.036(6) 0.069(6) -0.031(6) C
C(3A) 0.059(3) 0.075(3) 0.072(3) 0.014(5) -0.009(4) 0.010(5) C
C(31A) 0.057(3) 0.067(3) 0.051(2) 0.006(5) -0.008(4) 0.006(5) C
C(32A) 0.066(3) 0.080(4) 0.071(3) -0.025(6) -0.011(5) 0.009(6) C
C(33A) 0.086(4) 0.065(4) 0.075(3) -0.026(6) -0.021(5) -0.020(6) C
C(34A) 0.092(4) 0.083(4) 0.071(3) -0.004(7) 0.015(5) -0.026(6) C
C(35A) 0.097(4) 0.103(4) 0.084(3) -0.049(7) 0.068(6) -0.047(7) C
C(36A) 0.089(3) 0.079(4) 0.079(3) -0.043(6) 0.040(5) -0.023(6) C
O(1B) 0.0573(15) 0.0496(19) 0.0764(17) -0.013(3) 0.012(3) -0.003(3) O
C(1B) 0.049(2) 0.050(3) 0.052(2) -0.015(4) 0.005(4) 0.012(4) C
C(11B) 0.050(2) 0.051(3) 0.051(2) 0.004(4) 0.012(4) 0.016(5) C
C(12B) 0.081(3) 0.059(3) 0.065(3) 0.006(5) 0.021(5) -0.001(5) C
C(13B) 0.110(4) 0.084(4) 0.085(4) 0.014(7) -0.005(6) -0.064(7) C
C(14B) 0.118(5) 0.145(7) 0.061(3) 0.025(9) 0.012(6) -0.045(8) C
C(15B) 0.113(4) 0.142(6) 0.061(3) -0.033(8) 0.057(6) 0.010(7) C
C(16B) 0.078(3) 0.089(4) 0.057(3) -0.028(6) 0.032(4) 0.009(5) C
C(2B) 0.063(3) 0.058(3) 0.049(2) -0.018(5) 0.007(4) 0.007(4) C
C(21B) 0.055(3) 0.053(3) 0.047(2) 0.001(5) 0.000(4) 0.025(4) C
C(22B) 0.062(3) 0.058(3) 0.104(3) 0.001(5) -0.010(5) -0.012(6) C
C(23B) 0.070(3) 0.084(4) 0.117(4) 0.036(6) 0.015(6) -0.053(7) C
C(24B) 0.054(3) 0.102(4) 0.081(3) 0.006(6) 0.023(5) 0.007(6) C
C(25B) 0.059(3) 0.077(4) 0.089(3) -0.024(5) 0.032(5) -0.005(6) C
C(26B) 0.062(3) 0.058(3) 0.066(3) -0.013(5) 0.018(4) -0.005(5) C
C(3B) 0.062(3) 0.072(3) 0.051(2) -0.014(5) 0.023(4) -0.007(5) C
C(31B) 0.047(2) 0.062(3) 0.059(3) -0.005(5) 0.024(4) -0.006(5) C
C(32B) 0.054(3) 0.083(4) 0.081(3) -0.018(6) 0.028(5) -0.032(6) C
C(33B) 0.066(3) 0.070(4) 0.124(4) -0.013(6) 0.062(6) -0.035(7) C
C(34B) 0.069(3) 0.079(4) 0.119(5) 0.025(6) 0.036(7) 0.037(7) C
C(35B) 0.084(3) 0.109(5) 0.071(3) 0.041(7) 0.002(5) 0.013(6) C
C(36B) 0.066(3) 0.082(4) 0.067(3) 0.028(5) -0.005(5) -0.013(5) C

loop_
_atom_site_label
_atom_site_fract_x
_atom_site_fract_y
_atom_site_fract_z
_atom_site_U_iso_or_equiv
_atom_site_thermal_displace_type
_atom_site_calc_flag
_atom_site_refinement_flags
_atom_site_type_symbol
O(1A) 0.41896(11) 0.1214(5) 0.83176(10) 0.0669(18) Uani d . O
C(1A) 0.41703(16) -0.1050(7) 0.84879(15) 0.056(3) Uani d . C
C(11A) 0.35445(16) -0.1920(7) 0.84002(15) 0.053(2) Uani d . C
C(12A) 0.3415(2) -0.4006(8) 0.86013(17) 0.072(3) Uani d . C
C(13A) 0.2841(3) -0.4794(9) 0.8531(2) 0.087(4) Uani d . C
C(14A) 0.2395(2) -0.3515(13) 0.8257(2) 0.099(5) Uani d . C
C(15A) 0.2526(2) -0.1518(11) 0.80536(19) 0.094(4) Uani d . C
C(16A) 0.30874(18) -0.0717(7) 0.81244(15) 0.063(3) Uani d . C
C(2A) 0.45554(16) -0.2346(7) 0.81221(18) 0.071(3) Uani d . C
C(21A) 0.43577(17) -0.2267(8) 0.74971(19) 0.061(3) Uani d . C
C(22A) 0.4023(2) -0.3899(8) 0.7216(2) 0.076(3) Uani d . C
C(23A) 0.3832(2) -0.3774(10) 0.6641(2) 0.093(4) Uani d . C
C(24A) 0.3973(2) -0.1986(12) 0.6336(2) 0.092(4) Uani d . C
C(25A) 0.4315(3) -0.0356(9) 0.6603(3) 0.097(4) Uani d . C
C(26A) 0.45032(19) -0.0516(9) 0.7178(2) 0.082(3) Uani d . C
C(3A) 0.44449(16) -0.1158(7) 0.91190(16) 0.070(3) Uani d . C
C(31A) 0.41674(17) 0.0305(8) 0.95202(16) 0.059(3) Uani d . C
C(32A) 0.44252(18) 0.2286(9) 0.96977(19) 0.074(3) Uani d . C
C(33A) 0.4177(2) 0.3647(8) 1.00630(19) 0.078(3) Uani d . C
C(34A) 0.3674(2) 0.3075(9) 1.02596(18) 0.083(3) Uani d . C
C(35A) 0.3412(2) 0.1107(10) 1.0087(2) 0.093(4) Uani d . C
C(36A) 0.3657(2) -0.0262(8) 0.97233(19) 0.082(3) Uani d . C
O(1B) 0.71587(10) 0.1772(4) 0.65382(10) 0.0614(16) Uani d . O
C(1B) 0.69571(15) -0.0467(7) 0.64815(14) 0.051(2) Uani d . C
C(11B) 0.69556(15) -0.1275(7) 0.58781(15) 0.051(2) Uani d . C
C(12B) 0.67123(17) -0.3298(7) 0.57006(18) 0.068(3) Uani d . C
C(13B) 0.6710(2) -0.4056(9) 0.5150(2) 0.095(4) Uani d . C
C(14B) 0.6964(3) -0.2786(12) 0.4771(2) 0.109(5) Uani d . C
C(15B) 0.7207(2) -0.0809(11) 0.4935(2) 0.103(4) Uani d . C
C(16B) 0.72063(17) -0.0066(8) 0.54851(18) 0.074(3) Uani d . C
C(2B) 0.73827(16) -0.1841(7) 0.68967(14) 0.057(2) Uani d . C
C(21B) 0.80105(16) -0.1858(7) 0.67885(14) 0.052(3) Uani d . C
C(22B) 0.82486(19) -0.3651(8) 0.65546(18) 0.076(3) Uani d . C
C(23B) 0.8827(2) -0.3710(9) 0.6460(2) 0.091(3) Uani d . C
C(24B) 0.91781(18) -0.1910(10) 0.66064(18) 0.079(4) Uani d . C
C(25B) 0.89560(19) -0.0119(9) 0.68447(18) 0.074(3) Uani d . C
C(26B) 0.83791(18) -0.0068(7) 0.69319(15) 0.062(3) Uani d . C
C(3B) 0.63398(16) -0.0583(7) 0.66652(14) 0.061(3) Uani d . C
C(31B) 0.59055(15) 0.1054(8) 0.63716(17) 0.055(3) Uani d . C
C(32B) 0.57431(18) 0.2876(9) 0.66638(18) 0.072(3) Uani d . C
C(33B) 0.5340(2) 0.4408(8) 0.6412(3) 0.085(4) Uani d . C
C(34B) 0.51021(19) 0.4132(9) 0.5856(3) 0.089(4) Uani d . C
C(35B) 0.5260(2) 0.2353(10) 0.55582(18) 0.089(4) Uani d . C
C(36B) 0.56527(18) 0.0829(8) 0.58112(17) 0.073(3) Uani d . C
H(OA1) 0.396 0.200 0.847 0.0775 Uiso d RUP H
H(OA2) 0.433 0.146 0.785 0.0775 Uiso d RUP H
H(OB1) 0.676 0.292 0.643 0.0711 Uiso d RU H
H(12A) 0.372 -0.490 0.879 0.0819 Uiso calc RU H
H(13A) 0.276 -0.621 0.867 0.1002 Uiso calc RU H
H(14A) 0.200 -0.403 0.821 0.1106 Uiso calc RU H
H(15A) 0.222 -0.065 0.786 0.1039 Uiso calc RU H
H(16A) 0.316 0.070 0.798 0.0735 Uiso calc RU H
H(2AA) 0.456 -0.385 0.824 0.0810 Uiso calc RU H
H(2AB) 0.494 -0.176 0.819 0.0810 Uiso calc RU H
H(3AA) 0.485 -0.075 0.914 0.0788 Uiso calc RU H
H(3AB) 0.442 -0.264 0.924 0.0788 Uiso calc RU H
H(22A) 0.392 -0.515 0.742 0.0880 Uiso calc RU H
H(23A) 0.360 -0.493 0.646 0.1036 Uiso calc RU H
H(24A) 0.383 -0.188 0.594 0.1036 Uiso calc RU H
H(25A) 0.442 0.088 0.639 0.1104 Uiso calc RU H
H(26A) 0.474 0.063 0.736 0.0945 Uiso calc RU H
H(32A) 0.478 0.272 0.957 0.0822 Uiso calc RU H
H(33A) 0.436 0.501 1.018 0.0856 Uiso calc RU H
H(34A) 0.351 0.402 1.051 0.0923 Uiso calc RU H
H(35A) 0.306 0.069 1.022 0.1044 Uiso calc RU H
H(36A) 0.347 -0.162 0.961 0.0922 Uiso calc RU H
H(12B) 0.654 -0.419 0.596 0.0781 Uiso calc RU H
H(13B) 0.654 -0.544 0.503 0.1032 Uiso calc RU H
H(14B) 0.697 -0.329 0.439 0.1179 Uiso calc RU H
H(15B) 0.738 0.007 0.467 0.1151 Uiso calc RU H
H(16B) 0.738 0.132 0.559 0.0849 Uiso calc RU H
H(2BA) 0.725 -0.332 0.688 0.0666 Uiso calc RU H
H(2BB) 0.737 -0.127 0.727 0.0666 Uiso calc RU H
H(3BA) 0.638 -0.032 0.706 0.0717 Uiso calc RU H
H(3BB) 0.619 -0.203 0.659 0.0717 Uiso calc RU H
H(22B) 0.801 -0.490 0.645 0.0847 Uiso calc RU H
H(23B) 0.898 -0.498 0.630 0.1004 Uiso calc RU H
H(24B) 0.958 -0.192 0.654 0.0889 Uiso calc RU H
H(25B) 0.920 0.112 0.695 0.0848 Uiso calc RU H
H(26B) 0.823 0.121 0.709 0.0720 Uiso calc RU H
H(32B) 0.591 0.308 0.705 0.0826 Uiso calc RU H
H(33B) 0.523 0.564 0.662 0.0966 Uiso calc RU H
H(34B) 0.483 0.518 0.568 0.0990 Uiso calc RU H
H(35B) 0.510 0.217 0.517 0.0980 Uiso calc RU H
H(36B) 0.575 -0.041 0.560 0.0817 Uiso calc RU H

loop_
_atom_type_symbol
_atom_type_description
_atom_type_scat_dispersion_real
_atom_type_scat_dispersion_imag
_atom_type_scat_source
C ? 0.002 0.002 'International Tables Vol. IV Table 2.2B'
H ? 0.000 0.000 'International Tables Vol. IV Table 2.2B'
O ? 0.008 0.006 'International Tables Vol. IV Table 2.2B'

loop_
_geom_angle_atom_site_label_1
_geom_angle_atom_site_label_2
_geom_angle_atom_site_label_3
_geom_angle_site_symmetry_1
_geom_angle_site_symmetry_2
_geom_angle_site_symmetry_3
_geom_angle
_geom_angle_publ_flag
O(1A) C(1A) C(11A) . . . 111.0(3) no
O(1A) C(1A) C(2A) . . . 106.6(3) no
O(1A) C(1A) C(3A) . . . 106.9(3) no
C(11A) C(1A) C(2A) . . . 110.8(3) no
C(11A) C(1A) C(3A) . . . 111.7(3) no
C(2A) C(1A) C(3A) . . . 109.6(3) no
C(1A) C(11A) C(12A) . . . 120.7(4) no
C(1A) C(11A) C(16A) . . . 122.1(4) no
C(12A) C(11A) C(16A) . . . 117.2(4) no
C(11A) C(12A) C(13A) . . . 120.9(4) no
C(12A) C(13A) C(14A) . . . 119.8(5) no
C(13A) C(14A) C(15A) . . . 118.9(4) no
C(14A) C(15A) C(16A) . . . 121.8(5) no
C(11A) C(16A) C(15A) . . . 121.4(4) no
C(1A) C(2A) C(21A) . . . 115.1(3) no
C(2A) C(21A) C(22A) . . . 122.4(4) no
C(2A) C(21A) C(26A) . . . 120.7(4) no
C(22A) C(21A) C(26A) . . . 116.9(4) no
C(21A) C(22A) C(23A) . . . 121.6(4) no
C(22A) C(23A) C(24A) . . . 120.1(5) no
C(23A) C(24A) C(25A) . . . 119.5(5) no
C(24A) C(25A) C(26A) . . . 119.5(5) no
C(21A) C(26A) C(25A) . . . 122.4(5) no
C(1A) C(3A) C(31A) . . . 115.8(3) no
C(3A) C(31A) C(32A) . . . 120.1(4) no
C(3A) C(31A) C(36A) . . . 122.2(4) no
C(32A) C(31A) C(36A) . . . 117.6(4) no
C(31A) C(32A) C(33A) . . . 120.9(4) no
C(32A) C(33A) C(34A) . . . 121.0(4) no
C(33A) C(34A) C(35A) . . . 118.7(4) no
C(34A) C(35A) C(36A) . . . 120.7(4) no
C(31A) C(36A) C(35A) . . . 121.0(4) no
O(1B) C(1B) C(11B) . . . 110.6(3) no
O(1B) C(1B) C(2B) . . . 106.4(3) no
O(1B) C(1B) C(3B) . . . 108.4(3) no
C(11B) C(1B) C(2B) . . . 110.5(3) no
C(11B) C(1B) C(3B) . . . 111.8(3) no
C(2B) C(1B) C(3B) . . . 109.0(3) no
C(1B) C(11B) C(12B) . . . 121.3(3) no
C(1B) C(11B) C(16B) . . . 121.6(4) no
C(12B) C(11B) C(16B) . . . 117.0(4) no
C(11B) C(12B) C(13B) . . . 121.8(4) no
C(12B) C(13B) C(14B) . . . 119.1(5) no
C(13B) C(14B) C(15B) . . . 120.2(5) no
C(14B) C(15B) C(16B) . . . 120.3(5) no
C(11B) C(16B) C(15B) . . . 121.6(4) no
C(1B) C(2B) C(21B) . . . 116.0(3) no
C(2B) C(21B) C(22B) . . . 121.6(4) no
C(2B) C(21B) C(26B) . . . 121.5(4) no
C(22B) C(21B) C(26B) . . . 116.9(4) no
C(21B) C(22B) C(23B) . . . 122.4(4) no
C(22B) C(23B) C(24B) . . . 119.1(4) no
C(23B) C(24B) C(25B) . . . 119.8(4) no
C(24B) C(25B) C(26B) . . . 120.7(4) no
C(21B) C(26B) C(25B) . . . 121.1(4) no
C(1B) C(3B) C(31B) . . . 114.6(3) no
C(3B) C(31B) C(32B) . . . 120.1(4) no
C(3B) C(31B) C(36B) . . . 122.9(4) no
C(32B) C(31B) C(36B) . . . 117.0(4) no
C(31B) C(32B) C(33B) . . . 122.0(4) no
C(32B) C(33B) C(34B) . . . 119.2(4) no
C(33B) C(34B) C(35B) . . . 119.7(4) no
C(34B) C(35B) C(36B) . . . 120.8(4) no
C(31B) C(36B) C(35B) . . . 121.3(4) no

loop_
_geom_bond_atom_site_label_1
_geom_bond_atom_site_label_2
_geom_bond_site_symmetry_1
_geom_bond_site_symmetry_2
_geom_bond_distance
_geom_bond_publ_flag
O(1A) C(1A) . . 1.430(5) no
C(1A) C(11A) . . 1.521(5) no
C(1A) C(2A) . . 1.539(6) no
C(1A) C(3A) . . 1.543(5) no
C(11A) C(12A) . . 1.395(7) no
C(11A) C(16A) . . 1.369(6) no
C(12A) C(13A) . . 1.392(7) no
C(13A) C(14A) . . 1.375(10) no
C(14A) C(15A) . . 1.350(10) no
C(15A) C(16A) . . 1.369(7) no
C(2A) C(21A) . . 1.489(6) no
C(21A) C(22A) . . 1.368(7) no
C(21A) C(26A) . . 1.370(7) no
C(22A) C(23A) . . 1.374(8) no
C(23A) C(24A) . . 1.366(9) no
C(24A) C(25A) . . 1.362(10) no
C(25A) C(26A) . . 1.374(8) no
C(3A) C(31A) . . 1.506(6) no
C(31A) C(32A) . . 1.377(7) no
C(31A) C(36A) . . 1.374(6) no
C(32A) C(33A) . . 1.376(8) no
C(33A) C(34A) . . 1.351(8) no
C(34A) C(35A) . . 1.371(8) no
C(35A) C(36A) . . 1.372(7) no
O(1B) C(1B) . . 1.432(5) no
C(1B) C(11B) . . 1.512(5) no
C(1B) C(2B) . . 1.533(5) no
C(1B) C(3B) . . 1.545(5) no
C(11B) C(12B) . . 1.387(6) no
C(11B) C(16B) . . 1.373(6) no
C(12B) C(13B) . . 1.384(7) no
C(13B) C(14B) . . 1.373(10) no
C(14B) C(15B) . . 1.354(10) no
C(15B) C(16B) . . 1.380(7) no
C(2B) C(21B) . . 1.503(5) no
C(21B) C(22B) . . 1.367(7) no
C(21B) C(26B) . . 1.388(6) no
C(22B) C(23B) . . 1.380(7) no
C(23B) C(24B) . . 1.371(8) no
C(24B) C(25B) . . 1.355(8) no
C(25B) C(26B) . . 1.373(6) no
C(3B) C(31B) . . 1.507(6) no
C(31B) C(32B) . . 1.381(7) no
C(31B) C(36B) . . 1.381(6) no
C(32B) C(33B) . . 1.386(8) no
C(33B) C(34B) . . 1.367(9) no
C(34B) C(35B) . . 1.363(9) no
C(35B) C(36B) . . 1.369(7) no

loop_
_geom_torsion_atom_site_label_1
_geom_torsion_atom_site_label_2
_geom_torsion_atom_site_label_3
_geom_torsion_atom_site_label_4
_geom_torsion_site_symmetry_1
_geom_torsion_site_symmetry_2
_geom_torsion_site_symmetry_3
_geom_torsion_site_symmetry_4
_geom_torsion
_geom_torsion_publ_flag
O(1A) C(1A) C(11A) C(12A) . . . . -172.2(5) no
O(1A) C(1A) C(11A) C(16A) . . . . 7.8(2) no
C(2A) C(1A) C(11A) C(12A) . . . . 69.5(3) no
C(2A) C(1A) C(11A) C(16A) . . . . -110.5(4) no
C(3A) C(1A) C(11A) C(12A) . . . . -53.0(3) no
C(3A) C(1A) C(11A) C(16A) . . . . 127.0(4) no
O(1A) C(1A) C(2A) C(21A) . . . . -61.4(3) no
C(11A) C(1A) C(2A) C(21A) . . . . 59.6(3) no
C(3A) C(1A) C(2A) C(21A) . . . . -176.6(5) no
O(1A) C(1A) C(3A) C(31A) . . . . 56.3(3) yes
C(11A) C(1A) C(3A) C(31A) . . . . -65.4(3) yes
C(2A) C(1A) C(3A) C(31A) . . . . 171.4(4) yes
C(1A) C(2A) C(21A) C(22A) . . . . -96.4(4) yes
C(1A) C(2A) C(21A) C(26A) . . . . 83.0(4) yes
C(1A) C(3A) C(31A) C(32A) . . . . -100.5(4) yes
C(1A) C(3A) C(31A) C(36A) . . . . 79.7(4) yes
O(1B) C(1B) C(11B) C(12B) . . . . -172.2(4) no
O(1B) C(1B) C(11B) C(16B) . . . . 9.3(2) no
C(2B) C(1B) C(11B) C(12B) . . . . 70.3(3) no
C(2B) C(1B) C(11B) C(16B) . . . . -108.2(4) no
C(3B) C(1B) C(11B) C(12B) . . . . -51.3(3) no
C(3B) C(1B) C(11B) C(16B) . . . . 130.3(4) no
O(1B) C(1B) C(2B) C(21B) . . . . -61.8(3) no
C(11B) C(1B) C(2B) C(21B) . . . . 58.4(3) no
C(3B) C(1B) C(2B) C(21B) . . . . -178.4(4) no
O(1B) C(1B) C(3B) C(31B) . . . . 52.6(2) yes
C(11B) C(1B) C(3B) C(31B) . . . . -69.6(3) yes
C(2B) C(1B) C(3B) C(31B) . . . . 168.0(4) yes
C(1B) C(2B) C(21B) C(22B) . . . . -104.8(4) yes
C(1B) C(2B) C(21B) C(26B) . . . . 76.4(3) yes
C(1B) C(3B) C(31B) C(32B) . . . . -106.3(4) yes
C(1B) C(3B) C(31B) C(36B) . . . . 73.8(3) yes
